data_4119646
loop_
_publ_author_name
'Guillaume Berionni'
'Varvara Morozova'
'Maximilian Heininger'
'Peter Mayer'
'Paul Knochel'
'Herbert Mayr'

_publ_contact_author_address
;
Department Chemie
Ludwig-Maximilians Universit\"at
Butenandtstra\&se 5-13 (Haus F)
D-81377 M\"unchen
Bundesrepublik Deutschland
;
_publ_contact_author_email Herbert.Mayr@cup.uni-muenchen.de
_publ_contact_author_fax '+49 89 2180 77717'
_publ_contact_author_name 'H. Mayr'
_publ_section_title
;
 Electrophilic Aromatic Substitutions of Aryltrifluoroborates with
 Retention of the BF3- Group: Quantification of the Activating and
 Directing Effects of the Trifluoroborate Group
;
_journal_name_full 'Journal of the American Chemical Society'
_journal_page_first 6317
_journal_page_last 6324
_journal_paper_doi 10.1021/ja4017655
_journal_volume 135
_journal_year 2013
_chemical_formula_moiety 'C12 H14 B F3 N2'
_chemical_formula_sum 'C12 H14 B F3 N2'
_chemical_formula_weight 254.059
_space_group_IT_number 61
_symmetry_cell_setting orthorhombic
_symmetry_Int_Tables_number 61
_symmetry_space_group_name_Hall '-P 2ac 2ab'
_symmetry_space_group_name_H-M 'P b c a'
_atom_sites_solution_hydrogens geom
_atom_sites_solution_primary direct
_atom_sites_solution_secondary difmap
_audit_author_name 'Peter Mayer'
_audit_block_code C12H14BF3N2_qq029_mayr
_audit_creation_method 'form98_non/compatible with shelxl97-2'
_audit_update_record 25-Sep-12
_cell_angle_alpha 90.00
_cell_angle_beta 90.00
_cell_angle_gamma 90.00
_cell_formula_units_Z 8
_cell_length_a 6.5675(2)
_cell_length_b 17.0840(5)
_cell_length_c 21.3686(7)
_cell_measurement_reflns_used 116
_cell_measurement_temperature 200(2)
_cell_measurement_theta_max 20.5532
_cell_measurement_theta_min 3.4775
_cell_volume 2397.54(13)
_computing_cell_refinement 'APEX2 v2012.4-3 (Bruker AXS)'
_computing_data_collection 'Bruker Instrument Service v3.0.21'
_computing_data_reduction 'SAINT V8.18C (Bruker AXS Inc., 2011)'
_computing_structure_refinement
;
Sheldrick, G. M. (2008).
<i>Acta Cryst.</i> A<b>64</b>, 112--122.
;
_computing_structure_solution
;
A. Altomare, M. C. Burla, M. Camalli, G. L. Cascarano, C. Giacovazzo, A.
Guagliardi, A. G. G. Moliterni, G. Polidori, R. Spagna: SIR97: a new tool for
crystal structure determination and refinement; J. Appl. Crystallogr. 1999,
32, 115-119.
;
_diffrn_ambient_temperature 200(2)
_diffrn_detector_area_resol_mean 10.4167
_diffrn_measured_fraction_theta_full 0.999
_diffrn_measured_fraction_theta_max 0.999
_diffrn_measurement_device 'fixed-chi three-circle diffractometer'
_diffrn_measurement_device_type 'Bruker D8Quest'
_diffrn_measurement_method 'mix of phi and omega scans'
_diffrn_radiation_collimation 'focusing mirrors'
_diffrn_radiation_monochromator 'focusing mirrors'
_diffrn_radiation_type 'Mo K\a'
_diffrn_radiation_wavelength 0.71073
_diffrn_reflns_av_R_equivalents 0.0723
_diffrn_reflns_av_sigmaI/netI 0.0349
_diffrn_reflns_limit_h_max 7
_diffrn_reflns_limit_h_min -7
_diffrn_reflns_limit_k_max 20
_diffrn_reflns_limit_k_min -20
_diffrn_reflns_limit_l_max 25
_diffrn_reflns_limit_l_min -25
_diffrn_reflns_number 19230
_diffrn_reflns_theta_full 25.36
_diffrn_reflns_theta_max 25.45
_diffrn_reflns_theta_min 2.38
_diffrn_source_current 1
_diffrn_source_power 50
_diffrn_source_type 'Bruker I\mS'
_diffrn_source_voltage 50
_exptl_absorpt_coefficient_mu 0.116
_exptl_absorpt_correction_T_max 0.7452
_exptl_absorpt_correction_T_min 0.5330
_exptl_absorpt_correction_type multi-scan
_exptl_absorpt_process_details 'SADABS V2008/1 (Bruker AXS Inc.)'
_exptl_crystal_colour colourless
_exptl_crystal_density_diffrn 1.40771(8)
_exptl_crystal_description rod
_exptl_crystal_F_000 1056
_exptl_crystal_size_max 0.408
_exptl_crystal_size_mid 0.111
_exptl_crystal_size_min 0.062
_refine_diff_density_max 0.224
_refine_diff_density_min -0.156
_refine_diff_density_rms 0.044
_refine_ls_extinction_method none
_refine_ls_goodness_of_fit_ref 1.035
_refine_ls_hydrogen_treatment constr
_refine_ls_matrix_type full
_refine_ls_number_parameters 166
_refine_ls_number_reflns 2183
_refine_ls_number_restraints 0
_refine_ls_restrained_S_all 1.035
_refine_ls_R_factor_all 0.0546
_refine_ls_R_factor_gt 0.0416
_refine_ls_shift/su_max 0.000
_refine_ls_shift/su_mean 0.000
_refine_ls_structure_factor_coef Fsqd
_refine_ls_weighting_details 'calc w=1/[\s^2^(Fo^2^)+(0.0533P)^2^+1.3097P] where P=(Fo^2^+2Fc^2^)/3'
_refine_ls_weighting_scheme calc
_refine_ls_wR_factor_gt 0.1039
_refine_ls_wR_factor_ref 0.1125
_reflns_number_gt 1777
_reflns_number_total 2183
_reflns_threshold_expression >2sigma(I)
_cod_data_source_file ja4017655_si_002_4.cif
_cod_data_source_block qq029
_cod_database_code 4119646

loop_
_symmetry_equiv_pos_as_xyz
'x, y, z'
'-x+1/2, -y, z+1/2'
'x+1/2, -y+1/2, -z'
'-x, y+1/2, -z+1/2'
'-x, -y, -z'
'x-1/2, y, -z-1/2'
'-x-1/2, y-1/2, z'
'x, -y-1/2, z-1/2'

loop_
_atom_site_label
_atom_site_type_symbol
_atom_site_fract_x
_atom_site_fract_y
_atom_site_fract_z
_atom_site_U_iso_or_equiv
_atom_site_adp_type
_atom_site_occupancy
_atom_site_symmetry_multiplicity
_atom_site_calc_flag
_atom_site_refinement_flags
F1 F 0.98138(19) 0.29640(6) 0.07716(5) 0.0403(3) Uani 1 1 d .
F2 F 1.18100(18) 0.32987(7) 0.15944(5) 0.0409(3) Uani 1 1 d .
F3 F 1.2494(2) 0.37739(7) 0.06280(7) 0.0560(4) Uani 1 1 d .
N1 N 0.7735(2) 0.41832(8) 0.15559(7) 0.0236(3) Uani 1 1 d .
N2 N 1.1753(2) 0.60679(9) 0.05074(7) 0.0269(4) Uani 1 1 d .
C1 C 0.7048(3) 0.34386(10) 0.18185(9) 0.0328(5) Uani 1 1 d .
H1A H 0.8074 0.3035 0.1738 0.049 Uiso 1 1 calc R
H1B H 0.5758 0.3287 0.1623 0.049 Uiso 1 1 calc R
H1C H 0.6852 0.3495 0.2271 0.049 Uiso 1 1 calc R
C2 C 0.9411(3) 0.43119(10) 0.12029(8) 0.0234(4) Uani 1 1 d .
C3 C 0.9474(3) 0.51236(10) 0.10589(8) 0.0239(4) Uani 1 1 d .
C4 C 0.6796(3) 0.62320(11) 0.13914(9) 0.0315(4) Uani 1 1 d .
H4 H 0.7417 0.6667 0.1190 0.038 Uiso 1 1 calc R
C5 C 0.5025(3) 0.63319(11) 0.17275(9) 0.0329(5) Uani 1 1 d .
H5 H 0.4455 0.6841 0.1761 0.039 Uiso 1 1 calc R
C6 C 0.4049(3) 0.57089(11) 0.20192(9) 0.0301(4) Uani 1 1 d .
H6 H 0.2830 0.5797 0.2248 0.036 Uiso 1 1 calc R
C7 C 0.4838(3) 0.49666(11) 0.19777(8) 0.0284(4) Uani 1 1 d .
H7 H 0.4174 0.4533 0.2167 0.034 Uiso 1 1 calc R
C8 C 0.6647(3) 0.48738(10) 0.16479(8) 0.0228(4) Uani 1 1 d .
C9 C 0.7681(3) 0.54860(10) 0.13471(8) 0.0234(4) Uani 1 1 d .
C10 C 1.1117(3) 0.53786(10) 0.06813(8) 0.0264(4) Uani 1 1 d .
H10 H 1.1922 0.4962 0.0522 0.032 Uiso 1 1 calc R
C11 C 1.3525(3) 0.61378(12) 0.00918(9) 0.0340(5) Uani 1 1 d .
H11A H 1.4644 0.6393 0.0317 0.051 Uiso 1 1 calc R
H11B H 1.3159 0.6452 -0.0275 0.051 Uiso 1 1 calc R
H11C H 1.3956 0.5615 -0.0044 0.051 Uiso 1 1 calc R
C12 C 1.0894(4) 0.68065(12) 0.07146(12) 0.0471(6) Uani 1 1 d .
H12A H 0.9655 0.6919 0.0475 0.071 Uiso 1 1 calc R
H12B H 1.1887 0.7226 0.0648 0.071 Uiso 1 1 calc R
H12C H 1.0559 0.6773 0.1161 0.071 Uiso 1 1 calc R
B1 B 1.0943(3) 0.35776(12) 0.10409(10) 0.0289(5) Uani 1 1 d .

loop_
_atom_site_aniso_label
_atom_site_aniso_U_11
_atom_site_aniso_U_22
_atom_site_aniso_U_33
_atom_site_aniso_U_23
_atom_site_aniso_U_13
_atom_site_aniso_U_12
F1 0.0494(7) 0.0270(6) 0.0445(7) -0.0101(5) -0.0082(6) 0.0067(5)
F2 0.0395(7) 0.0372(7) 0.0459(7) 0.0002(5) -0.0121(5) 0.0078(5)
F3 0.0581(9) 0.0333(7) 0.0767(9) 0.0089(6) 0.0407(7) 0.0131(6)
N1 0.0257(8) 0.0187(7) 0.0264(7) 0.0003(6) 0.0011(6) -0.0017(6)
N2 0.0275(8) 0.0254(8) 0.0279(8) 0.0007(6) 0.0032(7) -0.0047(6)
C1 0.0350(11) 0.0228(9) 0.0407(10) 0.0046(8) 0.0050(9) -0.0034(8)
C2 0.0239(9) 0.0236(9) 0.0228(8) -0.0005(7) -0.0013(7) -0.0020(7)
C3 0.0239(9) 0.0233(9) 0.0244(8) 0.0010(7) 0.0002(7) -0.0003(7)
C4 0.0305(10) 0.0228(9) 0.0411(11) 0.0073(8) 0.0043(9) 0.0010(8)
C5 0.0321(11) 0.0256(10) 0.0410(11) 0.0016(8) 0.0006(9) 0.0074(8)
C6 0.0243(9) 0.0374(10) 0.0287(9) -0.0004(8) 0.0025(8) 0.0051(8)
C7 0.0265(10) 0.0307(10) 0.0281(9) 0.0018(8) 0.0021(8) -0.0042(8)
C8 0.0253(9) 0.0215(8) 0.0216(8) -0.0007(7) -0.0020(7) -0.0012(7)
C9 0.0240(9) 0.0241(8) 0.0220(8) 0.0015(7) -0.0016(7) -0.0002(7)
C10 0.0274(9) 0.0253(9) 0.0265(9) 0.0014(7) 0.0008(8) 0.0012(8)
C11 0.0290(11) 0.0389(11) 0.0341(10) 0.0071(8) 0.0072(9) -0.0036(9)
C12 0.0478(13) 0.0233(10) 0.0701(15) -0.0070(10) 0.0233(12) -0.0098(9)
B1 0.0287(11) 0.0242(10) 0.0338(11) 0.0003(9) 0.0026(9) 0.0018(9)

loop_
_atom_type_symbol
_atom_type_description
_atom_type_scat_dispersion_real
_atom_type_scat_dispersion_imag
_atom_type_scat_source
C C 0.0033 0.0016 'International Tables Vol C Tables 4.2.6.8 and 6.1.1.4'
H H 0.0000 0.0000 'International Tables Vol C Tables 4.2.6.8 and 6.1.1.4'
B B 0.0013 0.0007 'International Tables Vol C Tables 4.2.6.8 and 6.1.1.4'
F F 0.0171 0.0103 'International Tables Vol C Tables 4.2.6.8 and 6.1.1.4'
N N 0.0061 0.0033 'International Tables Vol C Tables 4.2.6.8 and 6.1.1.4'

loop_
_geom_angle_atom_site_label_1
_geom_angle_atom_site_label_2
_geom_angle_atom_site_label_3
_geom_angle
C2 N1 C8 111.00(14)
C2 N1 C1 127.35(15)
C8 N1 C1 121.65(15)
C10 N2 C12 125.03(16)
C10 N2 C11 119.97(16)
C12 N2 C11 114.95(15)
N1 C1 H1A 109.5
N1 C1 H1B 109.5
H1A C1 H1B 109.5
N1 C1 H1C 109.5
H1A C1 H1C 109.5
H1B C1 H1C 109.5
N1 C2 C3 107.63(15)
N1 C2 B1 119.41(15)
C3 C2 B1 132.93(16)
C10 C3 C2 116.45(16)
C10 C3 C9 136.19(16)
C2 C3 C9 107.33(15)
C5 C4 C9 119.81(17)
C5 C4 H4 120.1
C9 C4 H4 120.1
C4 C5 C6 121.90(18)
C4 C5 H5 119.0
C6 C5 H5 119.0
C7 C6 C5 120.26(18)
C7 C6 H6 119.9
C5 C6 H6 119.9
C6 C7 C8 117.44(17)
C6 C7 H7 121.3
C8 C7 H7 121.3
C7 C8 N1 127.32(16)
C7 C8 C9 124.11(16)
N1 C8 C9 108.57(15)
C8 C9 C4 116.45(16)
C8 C9 C3 105.45(15)
C4 C9 C3 138.10(17)
N2 C10 C3 133.18(17)
N2 C10 H10 113.4
C3 C10 H10 113.4
N2 C11 H11A 109.5
N2 C11 H11B 109.5
H11A C11 H11B 109.5
N2 C11 H11C 109.5
H11A C11 H11C 109.5
H11B C11 H11C 109.5
N2 C12 H12A 109.5
N2 C12 H12B 109.5
H12A C12 H12B 109.5
N2 C12 H12C 109.5
H12A C12 H12C 109.5
H12B C12 H12C 109.5
F3 B1 F2 108.73(17)
F3 B1 F1 107.86(16)
F2 B1 F1 107.89(15)
F3 B1 C2 113.46(15)
F2 B1 C2 109.35(15)
F1 B1 C2 109.40(16)

loop_
_geom_bond_atom_site_label_1
_geom_bond_atom_site_label_2
_geom_bond_distance
F1 B1 1.407(2)
F2 B1 1.397(2)
F3 B1 1.389(2)
N1 C2 1.353(2)
N1 C8 1.393(2)
N1 C1 1.462(2)
N2 C10 1.304(2)
N2 C12 1.451(3)
N2 C11 1.469(2)
C1 H1A 0.9800
C1 H1B 0.9800
C1 H1C 0.9800
C2 C3 1.421(2)
C2 B1 1.645(3)
C3 C10 1.416(3)
C3 C9 1.466(2)
C4 C5 1.377(3)
C4 C9 1.404(3)
C4 H4 0.9500
C5 C6 1.390(3)
C5 H5 0.9500
C6 C7 1.373(3)
C6 H6 0.9500
C7 C8 1.390(3)
C7 H7 0.9500
C8 C9 1.403(2)
C10 H10 0.9500
C11 H11A 0.9800
C11 H11B 0.9800
C11 H11C 0.9800
C12 H12A 0.9800
C12 H12B 0.9800
C12 H12C 0.9800

loop_
_geom_torsion_atom_site_label_1
_geom_torsion_atom_site_label_2
_geom_torsion_atom_site_label_3
_geom_torsion_atom_site_label_4
_geom_torsion
C8 N1 C2 C3 0.90(19)
C1 N1 C2 C3 -179.49(16)
C8 N1 C2 B1 179.32(15)
C1 N1 C2 B1 -1.1(3)
N1 C2 C3 C10 -179.15(15)
B1 C2 C3 C10 2.7(3)
N1 C2 C3 C9 -0.59(19)
B1 C2 C3 C9 -178.71(18)
C9 C4 C5 C6 -1.2(3)
C4 C5 C6 C7 -0.1(3)
C5 C6 C7 C8 1.3(3)
C6 C7 C8 N1 178.72(16)
C6 C7 C8 C9 -1.3(3)
C2 N1 C8 C7 179.07(17)
C1 N1 C8 C7 -0.6(3)
C2 N1 C8 C9 -0.87(19)
C1 N1 C8 C9 179.50(15)
C7 C8 C9 C4 0.1(3)
N1 C8 C9 C4 -179.97(15)
C7 C8 C9 C3 -179.49(16)
N1 C8 C9 C3 0.46(18)
C5 C4 C9 C8 1.2(3)
C5 C4 C9 C3 -179.4(2)
C10 C3 C9 C8 178.2(2)
C2 C3 C9 C8 0.07(18)
C10 C3 C9 C4 -1.2(4)
C2 C3 C9 C4 -179.4(2)
C12 N2 C10 C3 4.3(3)
C11 N2 C10 C3 -178.58(19)
C2 C3 C10 N2 -172.84(19)
C9 C3 C10 N2 9.1(4)
N1 C2 B1 F3 174.30(16)
C3 C2 B1 F3 -7.8(3)
N1 C2 B1 F2 -64.1(2)
C3 C2 B1 F2 113.8(2)
N1 C2 B1 F1 53.8(2)
C3 C2 B1 F1 -128.2(2)
